data_4085674
loop_
_publ_author_name
'Kameo, Hajime'
'Kawamoto, Tatsuya'
'Bourissou, Didier'
'Sakaki, Shigeyoshi'
'Nakazawa, Hiroshi'

_publ_section_title
;
 Evaluation of the \s-Donation from Group 11 Metals (Cu, Ag, Au) to
 Silane, Germane, and Stannane Based on the Experimental/Theoretical
 Systematic Approach
;
_journal_issue 8
_journal_name_full Organometallics
_journal_page_first 1440
_journal_paper_doi 10.1021/om501159v
_journal_volume 34
_journal_year 2015
_chemical_formula_moiety 'C54 H42 Ag Cl F P3 Sn, 2(C H2 Cl2)'
_chemical_formula_sum 'C56 H46 Ag Cl5 F P3 Sn'
_chemical_formula_weight 1234.65
_space_group_IT_number 2
_symmetry_cell_setting triclinic
_symmetry_Int_Tables_number 2
_symmetry_space_group_name_Hall '-P 1'
_symmetry_space_group_name_H-M 'P -1'
_cell_angle_alpha 91.941(3)
_cell_angle_beta 105.876(4)
_cell_angle_gamma 99.944(3)
_cell_formula_units_Z 2
_cell_length_a 12.4733(19)
_cell_length_b 12.5640(18)
_cell_length_c 17.847(3)
_cell_measurement_reflns_used 9542
_cell_measurement_temperature 200(2)
_cell_measurement_theta_max 27.4835
_cell_measurement_theta_min 4.0112
_cell_volume 2640.1(7)
_computing_cell_refinement CrystalClear
_computing_data_collection 'CrystalClear (Rigaku, 2001)'
_computing_molecular_graphics 'Ortep-3 for Windows (Farrugia, 1997)'
_computing_publication_material SHELXL97
_computing_structure_refinement 'SHELXL-97 (Sheldrick, 1997)'
_computing_structure_solution 'SIR97 (Altomare <i>et al.</i>,  1999)'
_diffrn_ambient_temperature 200(2)
_diffrn_detector_area_resol_mean 7.32
_diffrn_measured_fraction_theta_full 0.977
_diffrn_measured_fraction_theta_max 0.977
_diffrn_measurement_details
;
scan:
    Number of images: 360
               Slice: -80.0000 - 100.0000
         Image width: 0.5000
            Exp time: 3.0000
       Rotation axis: Phi
               Omega: 0.0000
                 Chi: 0.0000
                 Phi: 0.0000
                 XTD: 35.1545
              2theta: 9.8222
scan:
    Number of images: 100
               Slice: -30.0000 - 20.0000
         Image width: 0.5000
            Exp time: 3.0000
       Rotation axis: Omega
               Omega: 0.0000
                 Chi: 90.0000
                 Phi: 0.0000
                 XTD: 35.1545
              2theta: 9.8222
scan:
    Number of images: 100
               Slice: -30.0000 - 20.0000
         Image width: 0.5000
            Exp time: 3.0000
       Rotation axis: Omega
               Omega: 0.0000
                 Chi: 90.0000
                 Phi: 90.0000
                 XTD: 35.1545
              2theta: 9.8222
scan:
    Number of images: 100
               Slice: -30.0000 - 20.0000
         Image width: 0.5000
            Exp time: 3.0000
       Rotation axis: Omega
               Omega: 0.0000
                 Chi: 90.0000
                 Phi: 180.0000
                 XTD: 35.1545
              2theta: 9.8222

;
_diffrn_measurement_device 'Mercury CCD (2x2 bin mode)'
_diffrn_measurement_device_details 'AFC7: Eulerian 3-circle'
_diffrn_measurement_device_type 'Rigaku/MSC Mercury CCD'
_diffrn_measurement_method '\w or \f'
_diffrn_radiation_detector CCD
_diffrn_radiation_monochromator 'Graphite Monochromator'
_diffrn_radiation_source 'Rotating Anode'
_diffrn_radiation_type MoK\a
_diffrn_radiation_wavelength 0.71070
_diffrn_reflns_av_R_equivalents 0.0609
_diffrn_reflns_av_sigmaI/netI 0.0824
_diffrn_reflns_limit_h_max 16
_diffrn_reflns_limit_h_min -14
_diffrn_reflns_limit_k_max 15
_diffrn_reflns_limit_k_min -16
_diffrn_reflns_limit_l_max 23
_diffrn_reflns_limit_l_min -21
_diffrn_reflns_number 26150
_diffrn_reflns_reduction_process 'Lp corrections applied'
_diffrn_reflns_theta_full 27.48
_diffrn_reflns_theta_max 27.48
_diffrn_reflns_theta_min 4.01
_diffrn_source_current 150.0000
_diffrn_source_power 6.0000
_diffrn_source_voltage 40.0000
_exptl_absorpt_coefficient_mu 1.228
_exptl_absorpt_correction_T_max 0.9081
_exptl_absorpt_correction_T_min 0.7488
_exptl_absorpt_correction_type multi-scan
_exptl_absorpt_process_details '(Jacobson, 1998)'
_exptl_crystal_colour Colorless
_exptl_crystal_density_diffrn 1.553
_exptl_crystal_density_method 'not measured'
_exptl_crystal_description Platelet
_exptl_crystal_F_000 1236
_exptl_crystal_preparation 'mounted on the CryoLoop with Palaton oil and placed in N2 stream at 200(2) K'
_exptl_crystal_size_max 0.25
_exptl_crystal_size_mid 0.25
_exptl_crystal_size_min 0.08
_refine_diff_density_max 2.958
_refine_diff_density_min -0.794
_refine_diff_density_rms 0.136
_refine_ls_extinction_method none
_refine_ls_goodness_of_fit_ref 1.046
_refine_ls_hydrogen_treatment constr
_refine_ls_matrix_type full
_refine_ls_number_parameters 604
_refine_ls_number_reflns 11834
_refine_ls_number_restraints 0
_refine_ls_restrained_S_all 1.046
_refine_ls_R_factor_all 0.0841
_refine_ls_R_factor_gt 0.0580
_refine_ls_shift/su_max 0.001
_refine_ls_shift/su_mean 0.000
_refine_ls_structure_factor_coef Fsqd
_refine_ls_weighting_details 'calc w=1/[\s^2^(Fo^2^)+(0.0680P)^2^+3.5952P] where P=(Fo^2^+2Fc^2^)/3'
_refine_ls_weighting_scheme calc
_refine_ls_wR_factor_gt 0.1356
_refine_ls_wR_factor_ref 0.1468
_reflns_number_gt 9162
_reflns_number_total 11834
_reflns_threshold_expression >2sigma(I)
_cod_data_source_file om501159v_si_001.cif
_cod_data_source_block 11
_cod_depositor_comments
;
The following automatic conversions were performed:

'_exptl_absorpt_correction_type' value 'Multi-scan' changed to
'multi-scan' according to
/usr/data/users/saulius/crontab/automatic-downloads/rss-feeds/ACS/lib/dictionaries/cif_core.dic
dictionary named 'cif_core.dic' version 2.4.2 from 2011-04-26.

Automatic conversion script
Id: cif_fix_values 3143 2015-03-26 13:38:13Z robertas 

 Adding full bibliography for 4085667--4085675.cif.
;
_cod_original_sg_symbol_H-M P-1
_cod_database_code 4085674

loop_
_symmetry_equiv_pos_as_xyz
'x, y, z'
'-x, -y, -z'

loop_
_atom_site_label
_atom_site_type_symbol
_atom_site_fract_x
_atom_site_fract_y
_atom_site_fract_z
_atom_site_U_iso_or_equiv
_atom_site_adp_type
_atom_site_occupancy
_atom_site_symmetry_multiplicity
_atom_site_calc_flag
_atom_site_refinement_flags
Ag1 Ag 0.33410(3) 0.26158(3) 0.26870(2) 0.02184(10) Uani 1 1 d .
Sn1 Sn 0.28137(2) 0.42222(2) 0.132965(19) 0.02212(10) Uani 1 1 d .
F1 F 0.2492(2) 0.5221(2) 0.04957(19) 0.0353(7) Uani 1 1 d .
Cl1 Cl 0.36514(11) 0.11887(11) 0.36748(9) 0.0392(3) Uani 1 1 d .
P1 P 0.19442(9) 0.14392(9) 0.15723(7) 0.0221(3) Uani 1 1 d .
C1 C 0.2521(4) 0.2839(4) 0.0502(3) 0.0244(10) Uani 1 1 d .
C2 C 0.2700(4) 0.3090(5) -0.0212(3) 0.0314(11) Uani 1 1 d .
H2A H 0.2941 0.3823 -0.0299 0.038 Uiso 1 1 calc R
C3 C 0.2525(5) 0.2266(5) -0.0802(3) 0.0399(13) Uani 1 1 d .
H3A H 0.2657 0.2439 -0.1287 0.048 Uiso 1 1 calc R
C4 C 0.2161(5) 0.1203(5) -0.0683(3) 0.0373(13) Uani 1 1 d .
H4A H 0.2044 0.0643 -0.1085 0.045 Uiso 1 1 calc R
C5 C 0.1965(4) 0.0950(4) 0.0030(3) 0.0312(11) Uani 1 1 d .
H5A H 0.1707 0.0216 0.0108 0.037 Uiso 1 1 calc R
C6 C 0.2143(3) 0.1756(4) 0.0625(3) 0.0221(9) Uani 1 1 d .
C7 C 0.0471(4) 0.1538(4) 0.1491(3) 0.0233(10) Uani 1 1 d .
C8 C -0.0234(4) 0.1886(4) 0.0845(3) 0.0311(11) Uani 1 1 d .
H8A H 0.0036 0.2074 0.0409 0.037 Uiso 1 1 calc R
C9 C -0.1342(4) 0.1962(5) 0.0831(4) 0.0390(13) Uani 1 1 d .
H9A H -0.1826 0.2204 0.0387 0.047 Uiso 1 1 calc R
C10 C -0.1727(4) 0.1688(5) 0.1459(4) 0.0412(14) Uani 1 1 d .
H10A H -0.2487 0.1723 0.1444 0.049 Uiso 1 1 calc R
C11 C -0.1022(5) 0.1359(4) 0.2115(4) 0.0381(13) Uani 1 1 d .
H11A H -0.1294 0.1182 0.2551 0.046 Uiso 1 1 calc R
C12 C 0.0081(4) 0.1288(4) 0.2135(3) 0.0325(12) Uani 1 1 d .
H12A H 0.0570 0.1070 0.2588 0.039 Uiso 1 1 calc R
C13 C 0.1919(4) -0.0018(4) 0.1585(3) 0.0241(10) Uani 1 1 d .
C14 C 0.2925(4) -0.0382(4) 0.1903(3) 0.0294(11) Uani 1 1 d .
H14A H 0.3602 0.0129 0.2140 0.035 Uiso 1 1 calc R
C15 C 0.2958(5) -0.1471(4) 0.1881(4) 0.0427(14) Uani 1 1 d .
H15A H 0.3658 -0.1705 0.2081 0.051 Uiso 1 1 calc R
C16 C 0.1966(5) -0.2229(4) 0.1564(4) 0.0437(15) Uani 1 1 d .
H16A H 0.1987 -0.2981 0.1542 0.052 Uiso 1 1 calc R
C17 C 0.0946(5) -0.1883(4) 0.1280(4) 0.0393(13) Uani 1 1 d .
H17A H 0.0260 -0.2396 0.1081 0.047 Uiso 1 1 calc R
C18 C 0.0933(4) -0.0783(4) 0.1287(3) 0.0327(12) Uani 1 1 d .
H18A H 0.0234 -0.0549 0.1083 0.039 Uiso 1 1 calc R
P2 P 0.52073(9) 0.33163(10) 0.24442(7) 0.0217(3) Uani 1 1 d .
C19 C 0.4463(4) 0.5166(4) 0.1907(3) 0.0241(10) Uani 1 1 d .
C20 C 0.4585(4) 0.6274(4) 0.1797(3) 0.0290(11) Uani 1 1 d .
H20A H 0.3973 0.6547 0.1469 0.035 Uiso 1 1 calc R
C21 C 0.5602(5) 0.6977(4) 0.2166(4) 0.0372(13) Uani 1 1 d .
H21A H 0.5679 0.7727 0.2086 0.045 Uiso 1 1 calc R
C22 C 0.6503(5) 0.6593(4) 0.2649(4) 0.0378(13) Uani 1 1 d .
H22A H 0.7187 0.7079 0.2910 0.045 Uiso 1 1 calc R
C23 C 0.6397(4) 0.5494(4) 0.2747(3) 0.0314(11) Uani 1 1 d .
H23A H 0.7017 0.5225 0.3069 0.038 Uiso 1 1 calc R
C24 C 0.5379(4) 0.4777(4) 0.2372(3) 0.0241(10) Uani 1 1 d .
C25 C 0.5409(4) 0.2863(4) 0.1517(3) 0.0240(10) Uani 1 1 d .
C26 C 0.5977(4) 0.3541(4) 0.1087(3) 0.0321(11) Uani 1 1 d .
H26A H 0.6303 0.4271 0.1283 0.038 Uiso 1 1 calc R
C27 C 0.6066(5) 0.3151(5) 0.0375(4) 0.0400(13) Uani 1 1 d .
H27A H 0.6455 0.3614 0.0085 0.048 Uiso 1 1 calc R
C28 C 0.5592(5) 0.2090(5) 0.0088(4) 0.0423(14) Uani 1 1 d .
H28A H 0.5656 0.1824 -0.0400 0.051 Uiso 1 1 calc R
C29 C 0.5030(4) 0.1422(5) 0.0503(4) 0.0409(14) Uani 1 1 d .
H29A H 0.4702 0.0693 0.0303 0.049 Uiso 1 1 calc R
C30 C 0.4937(4) 0.1802(4) 0.1213(3) 0.0314(11) Uani 1 1 d .
H30A H 0.4545 0.1331 0.1497 0.038 Uiso 1 1 calc R
C31 C 0.6438(4) 0.3091(4) 0.3202(3) 0.0238(10) Uani 1 1 d .
C32 C 0.6315(4) 0.2902(4) 0.3934(3) 0.0283(11) Uani 1 1 d .
H32A H 0.5605 0.2910 0.4032 0.034 Uiso 1 1 calc R
C33 C 0.7227(4) 0.2698(4) 0.4532(3) 0.0329(12) Uani 1 1 d .
H33A H 0.7134 0.2567 0.5034 0.039 Uiso 1 1 calc R
C34 C 0.8260(4) 0.2687(4) 0.4395(3) 0.0364(13) Uani 1 1 d .
H34A H 0.8879 0.2549 0.4801 0.044 Uiso 1 1 calc R
C35 C 0.8392(4) 0.2878(4) 0.3667(3) 0.0337(12) Uani 1 1 d .
H35A H 0.9108 0.2875 0.3576 0.040 Uiso 1 1 calc R
C36 C 0.7495(4) 0.3073(4) 0.3063(3) 0.0291(11) Uani 1 1 d .
H36A H 0.7591 0.3193 0.2561 0.035 Uiso 1 1 calc R
P3 P 0.25142(9) 0.40602(10) 0.32202(7) 0.0223(3) Uani 1 1 d .
C37 C 0.1396(4) 0.4481(4) 0.1727(3) 0.0224(10) Uani 1 1 d .
C38 C 0.0503(4) 0.4780(4) 0.1152(3) 0.0307(11) Uani 1 1 d .
H38A H 0.0563 0.4851 0.0636 0.037 Uiso 1 1 calc R
C39 C -0.0463(4) 0.4972(4) 0.1332(4) 0.0366(13) Uani 1 1 d .
H39A H -0.1069 0.5159 0.0938 0.044 Uiso 1 1 calc R
C40 C -0.0544(4) 0.4892(5) 0.2083(4) 0.0399(14) Uani 1 1 d .
H40A H -0.1207 0.5026 0.2203 0.048 Uiso 1 1 calc R
C41 C 0.0337(4) 0.4617(4) 0.2669(3) 0.0303(11) Uani 1 1 d .
H41A H 0.0274 0.4567 0.3185 0.036 Uiso 1 1 calc R
C42 C 0.1310(4) 0.4415(4) 0.2491(3) 0.0239(10) Uani 1 1 d .
C43 C 0.3463(4) 0.5371(4) 0.3549(3) 0.0252(10) Uani 1 1 d .
C44 C 0.3147(4) 0.6359(4) 0.3399(3) 0.0312(11) Uani 1 1 d .
H44A H 0.2416 0.6385 0.3065 0.037 Uiso 1 1 calc R
C45 C 0.3893(5) 0.7316(4) 0.3734(4) 0.0414(14) Uani 1 1 d .
H45A H 0.3664 0.7992 0.3632 0.050 Uiso 1 1 calc R
C46 C 0.4950(5) 0.7296(5) 0.4207(4) 0.0436(15) Uani 1 1 d .
H46A H 0.5447 0.7955 0.4443 0.052 Uiso 1 1 calc R
C47 C 0.5300(5) 0.6314(5) 0.4341(4) 0.0446(15) Uani 1 1 d .
H47A H 0.6045 0.6300 0.4658 0.054 Uiso 1 1 calc R
C48 C 0.4566(4) 0.5352(5) 0.4016(3) 0.0339(12) Uani 1 1 d .
H48A H 0.4808 0.4680 0.4107 0.041 Uiso 1 1 calc R
C49 C 0.1998(4) 0.3764(4) 0.4070(3) 0.0231(10) Uani 1 1 d .
C50 C 0.1858(4) 0.4583(4) 0.4559(3) 0.0315(11) Uani 1 1 d .
H50A H 0.2029 0.5318 0.4450 0.038 Uiso 1 1 calc R
C51 C 0.1476(5) 0.4343(5) 0.5200(3) 0.0368(12) Uani 1 1 d .
H51A H 0.1369 0.4907 0.5525 0.044 Uiso 1 1 calc R
C52 C 0.1247(4) 0.3266(5) 0.5366(3) 0.0368(13) Uani 1 1 d .
H52A H 0.1002 0.3094 0.5814 0.044 Uiso 1 1 calc R
C53 C 0.1375(4) 0.2459(5) 0.4888(3) 0.0371(13) Uani 1 1 d .
H53A H 0.1201 0.1727 0.5001 0.045 Uiso 1 1 calc R
C54 C 0.1752(4) 0.2683(4) 0.4238(3) 0.0272(10) Uani 1 1 d .
H54A H 0.1843 0.2112 0.3912 0.033 Uiso 1 1 calc R
C55 C 0.6166(9) -0.0049(8) 0.3403(6) 0.096(3) Uani 1 1 d .
H55A H 0.6054 0.0652 0.3609 0.115 Uiso 1 1 calc R
H55B H 0.5505 -0.0607 0.3413 0.115 Uiso 1 1 calc R
Cl2 Cl 0.61830(18) 0.00484(16) 0.24464(16) 0.0803(7) Uani 1 1 d .
Cl3 Cl 0.7354(3) -0.0370(3) 0.4011(3) 0.226(3) Uani 1 1 d .
C56 C 0.1270(9) 0.9000(8) 0.3650(9) 0.123(5) Uani 1 1 d .
H56A H 0.1488 0.9386 0.3224 0.148 Uiso 1 1 calc R
H56B H 0.1963 0.9062 0.4095 0.148 Uiso 1 1 calc R
Cl4 Cl 0.0308(3) 0.96360(19) 0.39428(19) 0.1046(9) Uani 1 1 d .
Cl5 Cl 0.0775(2) 0.7668(2) 0.33333(17) 0.0941(8) Uani 1 1 d .

loop_
_atom_site_aniso_label
_atom_site_aniso_U_11
_atom_site_aniso_U_22
_atom_site_aniso_U_33
_atom_site_aniso_U_23
_atom_site_aniso_U_13
_atom_site_aniso_U_12
Ag1 0.02023(17) 0.02212(18) 0.0226(2) 0.00307(14) 0.00513(13) 0.00381(14)
Sn1 0.02377(16) 0.02167(17) 0.02130(18) 0.00505(12) 0.00590(12) 0.00552(13)
F1 0.0378(15) 0.0345(16) 0.0349(18) 0.0171(13) 0.0081(13) 0.0113(13)
Cl1 0.0411(7) 0.0404(7) 0.0375(8) 0.0176(6) 0.0095(6) 0.0116(6)
P1 0.0200(5) 0.0210(6) 0.0243(7) 0.0014(5) 0.0049(4) 0.0036(5)
C1 0.022(2) 0.028(2) 0.022(3) -0.0007(19) 0.0039(18) 0.007(2)
C2 0.029(2) 0.041(3) 0.024(3) 0.003(2) 0.009(2) 0.007(2)
C3 0.042(3) 0.054(4) 0.026(3) 0.000(3) 0.015(2) 0.008(3)
C4 0.040(3) 0.045(3) 0.024(3) -0.010(2) 0.009(2) 0.005(3)
C5 0.026(2) 0.032(3) 0.032(3) -0.006(2) 0.006(2) 0.001(2)
C6 0.0155(19) 0.030(2) 0.019(2) -0.0025(19) 0.0038(16) 0.0022(19)
C7 0.020(2) 0.022(2) 0.027(3) -0.0031(19) 0.0054(18) 0.0038(19)
C8 0.031(2) 0.032(3) 0.032(3) 0.004(2) 0.009(2) 0.010(2)
C9 0.028(3) 0.039(3) 0.049(4) 0.005(3) 0.006(2) 0.011(2)
C10 0.027(3) 0.041(3) 0.058(4) -0.006(3) 0.017(3) 0.008(2)
C11 0.038(3) 0.040(3) 0.044(4) -0.003(3) 0.026(3) 0.005(3)
C12 0.029(2) 0.038(3) 0.031(3) -0.003(2) 0.010(2) 0.005(2)
C13 0.028(2) 0.017(2) 0.027(3) 0.0012(18) 0.0073(19) 0.0031(19)
C14 0.028(2) 0.027(2) 0.033(3) 0.003(2) 0.009(2) 0.003(2)
C15 0.041(3) 0.031(3) 0.058(4) 0.008(3) 0.012(3) 0.015(3)
C16 0.059(4) 0.019(3) 0.050(4) 0.008(2) 0.008(3) 0.011(3)
C17 0.046(3) 0.022(3) 0.045(4) 0.000(2) 0.010(3) -0.002(2)
C18 0.032(3) 0.028(3) 0.034(3) 0.000(2) 0.004(2) 0.005(2)
P2 0.0191(5) 0.0233(6) 0.0234(7) 0.0046(5) 0.0067(4) 0.0045(5)
C19 0.026(2) 0.024(2) 0.023(3) 0.0024(19) 0.0103(19) 0.001(2)
C20 0.033(3) 0.027(2) 0.030(3) 0.003(2) 0.013(2) 0.008(2)
C21 0.043(3) 0.026(3) 0.043(3) -0.001(2) 0.017(3) 0.004(2)
C22 0.034(3) 0.034(3) 0.040(3) -0.006(2) 0.012(2) -0.005(2)
C23 0.027(2) 0.029(3) 0.035(3) 0.001(2) 0.006(2) 0.002(2)
C24 0.026(2) 0.024(2) 0.024(3) 0.0029(19) 0.0115(19) 0.004(2)
C25 0.020(2) 0.028(2) 0.024(3) 0.0008(19) 0.0058(18) 0.0055(19)
C26 0.030(2) 0.033(3) 0.032(3) 0.006(2) 0.009(2) 0.002(2)
C27 0.041(3) 0.049(3) 0.037(3) 0.013(3) 0.020(2) 0.010(3)
C28 0.042(3) 0.058(4) 0.029(3) -0.008(3) 0.014(2) 0.013(3)
C29 0.033(3) 0.042(3) 0.049(4) -0.013(3) 0.014(3) 0.010(3)
C30 0.029(2) 0.028(3) 0.040(3) 0.003(2) 0.015(2) 0.005(2)
C31 0.019(2) 0.024(2) 0.028(3) 0.0060(19) 0.0056(18) 0.0041(19)
C32 0.023(2) 0.033(3) 0.026(3) 0.006(2) 0.0043(19) 0.003(2)
C33 0.034(3) 0.040(3) 0.022(3) 0.008(2) 0.004(2) 0.007(2)
C34 0.028(2) 0.039(3) 0.038(3) 0.005(2) 0.000(2) 0.008(2)
C35 0.021(2) 0.033(3) 0.046(4) 0.002(2) 0.007(2) 0.007(2)
C36 0.026(2) 0.032(3) 0.031(3) 0.001(2) 0.012(2) 0.004(2)
P3 0.0219(5) 0.0248(6) 0.0204(6) 0.0022(5) 0.0053(4) 0.0065(5)
C37 0.020(2) 0.018(2) 0.027(3) 0.0016(18) 0.0038(18) 0.0026(18)
C38 0.031(2) 0.037(3) 0.022(3) 0.006(2) 0.001(2) 0.009(2)
C39 0.028(2) 0.042(3) 0.040(3) 0.011(3) 0.002(2) 0.017(2)
C40 0.025(2) 0.048(3) 0.050(4) 0.011(3) 0.010(2) 0.017(2)
C41 0.030(2) 0.033(3) 0.031(3) 0.004(2) 0.009(2) 0.010(2)
C42 0.021(2) 0.022(2) 0.028(3) 0.0011(19) 0.0065(18) 0.0039(19)
C43 0.026(2) 0.026(2) 0.025(3) 0.0003(19) 0.0110(19) 0.002(2)
C44 0.033(3) 0.030(3) 0.030(3) 0.001(2) 0.008(2) 0.005(2)
C45 0.055(3) 0.025(3) 0.046(4) -0.003(2) 0.020(3) 0.005(3)
C46 0.049(3) 0.036(3) 0.040(4) -0.008(3) 0.018(3) -0.014(3)
C47 0.031(3) 0.055(4) 0.038(4) 0.001(3) 0.001(2) -0.005(3)
C48 0.030(3) 0.037(3) 0.030(3) 0.001(2) 0.002(2) 0.004(2)
C49 0.025(2) 0.026(2) 0.018(2) 0.0018(18) 0.0056(18) 0.0052(19)
C50 0.037(3) 0.033(3) 0.025(3) -0.001(2) 0.012(2) 0.003(2)
C51 0.041(3) 0.046(3) 0.026(3) -0.007(2) 0.014(2) 0.010(3)
C52 0.029(3) 0.055(4) 0.025(3) 0.011(3) 0.008(2) 0.003(3)
C53 0.032(3) 0.041(3) 0.036(3) 0.014(3) 0.009(2) 0.001(2)
C54 0.025(2) 0.025(2) 0.030(3) 0.005(2) 0.0061(19) 0.005(2)
C55 0.099(7) 0.068(6) 0.103(8) 0.008(5) -0.007(6) 0.024(5)
Cl2 0.0755(13) 0.0510(10) 0.117(2) 0.0197(11) 0.0364(13) 0.0023(10)
Cl3 0.151(3) 0.116(3) 0.291(6) 0.101(3) -0.124(4) -0.007(2)
C56 0.084(7) 0.084(7) 0.224(15) 0.062(8) 0.079(8) 0.011(6)
Cl4 0.151(2) 0.0639(13) 0.122(2) 0.0132(14) 0.074(2) 0.0243(15)
Cl5 0.1185(19) 0.0882(15) 0.114(2) 0.0281(14) 0.0782(17) 0.0446(14)

loop_
_atom_type_symbol
_atom_type_description
_atom_type_scat_dispersion_real
_atom_type_scat_dispersion_imag
_atom_type_scat_source
C C 0.0033 0.0016 'International Tables Vol C Tables 4.2.6.8 and 6.1.1.4'
H H 0.0000 0.0000 'International Tables Vol C Tables 4.2.6.8 and 6.1.1.4'
F F 0.0171 0.0103 'International Tables Vol C Tables 4.2.6.8 and 6.1.1.4'
P P 0.1023 0.0942 'International Tables Vol C Tables 4.2.6.8 and 6.1.1.4'
Cl Cl 0.1484 0.1585 'International Tables Vol C Tables 4.2.6.8 and 6.1.1.4'
Ag Ag -0.8971 1.1015 'International Tables Vol C Tables 4.2.6.8 and 6.1.1.4'
Sn Sn -0.6537 1.4246 'International Tables Vol C Tables 4.2.6.8 and 6.1.1.4'

loop_
_geom_angle_atom_site_label_1
_geom_angle_atom_site_label_2
_geom_angle_atom_site_label_3
_geom_angle
P1 Ag1 P2 114.07(4)
P1 Ag1 P3 112.88(4)
P2 Ag1 P3 113.60(4)
P1 Ag1 Cl1 98.61(5)
P2 Ag1 Cl1 107.59(4)
P3 Ag1 Cl1 108.75(5)
P1 Ag1 Sn1 76.06(3)
P2 Ag1 Sn1 74.45(3)
P3 Ag1 Sn1 74.38(3)
Cl1 Ag1 Sn1 174.63(4)
F1 Sn1 C37 92.52(15)
F1 Sn1 C19 93.61(15)
C37 Sn1 C19 118.74(18)
F1 Sn1 C1 92.85(16)
C37 Sn1 C1 116.48(17)
C19 Sn1 C1 123.96(18)
F1 Sn1 Ag1 179.70(10)
C37 Sn1 Ag1 87.42(13)
C19 Sn1 Ag1 86.16(13)
C1 Sn1 Ag1 87.44(13)
C6 P1 C13 104.2(2)
C6 P1 C7 105.2(2)
C13 P1 C7 103.0(2)
C6 P1 Ag1 113.37(14)
C13 P1 Ag1 116.48(16)
C7 P1 Ag1 113.36(16)
C2 C1 C6 119.9(5)
C2 C1 Sn1 114.5(4)
C6 C1 Sn1 125.5(4)
C1 C2 C3 120.1(5)
C1 C2 H2A 120.0
C3 C2 H2A 120.0
C4 C3 C2 120.3(5)
C4 C3 H3A 119.9
C2 C3 H3A 119.9
C3 C4 C5 119.8(5)
C3 C4 H4A 120.1
C5 C4 H4A 120.1
C6 C5 C4 120.8(5)
C6 C5 H5A 119.6
C4 C5 H5A 119.6
C5 C6 C1 119.1(5)
C5 C6 P1 121.6(4)
C1 C6 P1 119.3(4)
C8 C7 C12 119.7(4)
C8 C7 P1 123.3(4)
C12 C7 P1 116.9(4)
C7 C8 C9 120.1(5)
C7 C8 H8A 119.9
C9 C8 H8A 119.9
C10 C9 C8 119.7(5)
C10 C9 H9A 120.2
C8 C9 H9A 120.2
C9 C10 C11 120.6(5)
C9 C10 H10A 119.7
C11 C10 H10A 119.7
C10 C11 C12 120.0(5)
C10 C11 H11A 120.0
C12 C11 H11A 120.0
C11 C12 C7 119.8(5)
C11 C12 H12A 120.1
C7 C12 H12A 120.1
C18 C13 C14 118.2(4)
C18 C13 P1 122.6(4)
C14 C13 P1 119.2(3)
C15 C14 C13 121.1(5)
C15 C14 H14A 119.5
C13 C14 H14A 119.5
C14 C15 C16 120.0(5)
C14 C15 H15A 120.0
C16 C15 H15A 120.0
C17 C16 C15 119.7(5)
C17 C16 H16A 120.1
C15 C16 H16A 120.1
C18 C17 C16 119.6(5)
C18 C17 H17A 120.2
C16 C17 H17A 120.2
C17 C18 C13 121.3(5)
C17 C18 H18A 119.3
C13 C18 H18A 119.3
C31 P2 C24 106.6(2)
C31 P2 C25 106.0(2)
C24 P2 C25 100.9(2)
C31 P2 Ag1 114.63(15)
C24 P2 Ag1 109.72(15)
C25 P2 Ag1 117.59(15)
C24 C19 C20 119.1(4)
C24 C19 Sn1 126.1(3)
C20 C19 Sn1 114.8(4)
C21 C20 C19 120.2(5)
C21 C20 H20A 119.9
C19 C20 H20A 119.9
C22 C21 C20 120.6(5)
C22 C21 H21A 119.7
C20 C21 H21A 119.7
C23 C22 C21 119.5(5)
C23 C22 H22A 120.3
C21 C22 H22A 120.3
C22 C23 C24 120.3(5)
C22 C23 H23A 119.8
C24 C23 H23A 119.8
C19 C24 C23 120.2(4)
C19 C24 P2 117.3(3)
C23 C24 P2 122.4(4)
C30 C25 C26 118.5(5)
C30 C25 P2 118.1(4)
C26 C25 P2 123.3(4)
C27 C26 C25 120.2(5)
C27 C26 H26A 119.9
C25 C26 H26A 119.9
C28 C27 C26 120.1(5)
C28 C27 H27A 120.0
C26 C27 H27A 120.0
C29 C28 C27 120.1(5)
C29 C28 H28A 119.9
C27 C28 H28A 119.9
C28 C29 C30 120.3(5)
C28 C29 H29A 119.9
C30 C29 H29A 119.9
C29 C30 C25 120.8(5)
C29 C30 H30A 119.6
C25 C30 H30A 119.6
C32 C31 C36 119.2(4)
C32 C31 P2 118.2(3)
C36 C31 P2 122.5(4)
C31 C32 C33 120.5(5)
C31 C32 H32A 119.7
C33 C32 H32A 119.7
C34 C33 C32 120.0(5)
C34 C33 H33A 120.0
C32 C33 H33A 120.0
C33 C34 C35 119.9(5)
C33 C34 H34A 120.0
C35 C34 H34A 120.0
C34 C35 C36 120.9(5)
C34 C35 H35A 119.6
C36 C35 H35A 119.6
C35 C36 C31 119.4(5)
C35 C36 H36A 120.3
C31 C36 H36A 120.3
C43 P3 C49 101.9(2)
C43 P3 C42 102.9(2)
C49 P3 C42 105.0(2)
C43 P3 Ag1 116.03(16)
C49 P3 Ag1 116.89(16)
C42 P3 Ag1 112.48(16)
C42 C37 C38 118.9(4)
C42 C37 Sn1 126.3(3)
C38 C37 Sn1 114.8(4)
C39 C38 C37 120.6(5)
C39 C38 H38A 119.7
C37 C38 H38A 119.7
C40 C39 C38 119.9(5)
C40 C39 H39A 120.0
C38 C39 H39A 120.0
C39 C40 C41 120.8(5)
C39 C40 H40A 119.6
C41 C40 H40A 119.6
C40 C41 C42 119.6(5)
C40 C41 H41A 120.2
C42 C41 H41A 120.2
C41 C42 C37 120.1(4)
C41 C42 P3 122.9(4)
C37 C42 P3 117.0(3)
C44 C43 C48 118.9(4)
C44 C43 P3 124.3(4)
C48 C43 P3 116.8(4)
C43 C44 C45 120.3(5)
C43 C44 H44A 119.8
C45 C44 H44A 119.8
C46 C45 C44 120.7(6)
C46 C45 H45A 119.6
C44 C45 H45A 119.6
C45 C46 C47 119.9(5)
C45 C46 H46A 120.1
C47 C46 H46A 120.1
C48 C47 C46 120.1(5)
C48 C47 H47A 119.9
C46 C47 H47A 119.9
C47 C48 C43 120.0(5)
C47 C48 H48A 120.0
C43 C48 H48A 120.0
C50 C49 C54 119.2(5)
C50 C49 P3 121.8(4)
C54 C49 P3 119.0(4)
C51 C50 C49 120.9(5)
C51 C50 H50A 119.6
C49 C50 H50A 119.6
C50 C51 C52 119.3(5)
C50 C51 H51A 120.3
C52 C51 H51A 120.3
C53 C52 C51 120.1(5)
C53 C52 H52A 120.0
C51 C52 H52A 120.0
C52 C53 C54 121.4(5)
C52 C53 H53A 119.3
C54 C53 H53A 119.3
C53 C54 C49 119.0(5)
C53 C54 H54A 120.5
C49 C54 H54A 120.5
Cl3 C55 Cl2 115.1(7)
Cl3 C55 H55A 108.5
Cl2 C55 H55A 108.5
Cl3 C55 H55B 108.5
Cl2 C55 H55B 108.5
H55A C55 H55B 107.5
Cl5 C56 Cl4 114.2(5)
Cl5 C56 H56A 108.7
Cl4 C56 H56A 108.7
Cl5 C56 H56B 108.7
Cl4 C56 H56B 108.7
H56A C56 H56B 107.6

loop_
_geom_bond_atom_site_label_1
_geom_bond_atom_site_label_2
_geom_bond_distance
Ag1 P1 2.4887(13)
Ag1 P2 2.5004(12)
Ag1 P3 2.5156(13)
Ag1 Cl1 2.5599(14)
Ag1 Sn1 3.2082(6)
Sn1 F1 1.981(3)
Sn1 C37 2.146(5)
Sn1 C19 2.148(4)
Sn1 C1 2.156(5)
P1 C6 1.821(5)
P1 C13 1.826(5)
P1 C7 1.830(5)
C1 C2 1.389(7)
C1 C6 1.407(7)
C2 C3 1.397(8)
C2 H2A 0.9500
C3 C4 1.377(8)
C3 H3A 0.9500
C4 C5 1.396(8)
C4 H4A 0.9500
C5 C6 1.387(7)
C5 H5A 0.9500
C7 C8 1.381(7)
C7 C12 1.390(7)
C8 C9 1.394(7)
C8 H8A 0.9500
C9 C10 1.367(9)
C9 H9A 0.9500
C10 C11 1.382(9)
C10 H10A 0.9500
C11 C12 1.384(7)
C11 H11A 0.9500
C12 H12A 0.9500
C13 C18 1.386(7)
C13 C14 1.390(7)
C14 C15 1.375(7)
C14 H14A 0.9500
C15 C16 1.389(8)
C15 H15A 0.9500
C16 C17 1.384(8)
C16 H16A 0.9500
C17 C18 1.384(7)
C17 H17A 0.9500
C18 H18A 0.9500
P2 C31 1.819(5)
P2 C24 1.823(5)
P2 C25 1.828(5)
C19 C24 1.392(7)
C19 C20 1.401(7)
C20 C21 1.392(7)
C20 H20A 0.9500
C21 C22 1.388(8)
C21 H21A 0.9500
C22 C23 1.385(8)
C22 H22A 0.9500
C23 C24 1.404(7)
C23 H23A 0.9500
C25 C30 1.386(7)
C25 C26 1.396(7)
C26 C27 1.386(8)
C26 H26A 0.9500
C27 C28 1.380(8)
C27 H27A 0.9500
C28 C29 1.367(9)
C28 H28A 0.9500
C29 C30 1.380(8)
C29 H29A 0.9500
C30 H30A 0.9500
C31 C32 1.379(7)
C31 C36 1.410(6)
C32 C33 1.398(7)
C32 H32A 0.9500
C33 C34 1.378(8)
C33 H33A 0.9500
C34 C35 1.378(8)
C34 H34A 0.9500
C35 C36 1.388(7)
C35 H35A 0.9500
C36 H36A 0.9500
P3 C43 1.827(5)
P3 C49 1.829(5)
P3 C42 1.830(5)
C37 C42 1.402(7)
C37 C38 1.406(6)
C38 C39 1.386(7)
C38 H38A 0.9500
C39 C40 1.376(8)
C39 H39A 0.9500
C40 C41 1.395(7)
C40 H40A 0.9500
C41 C42 1.396(7)
C41 H41A 0.9500
C43 C44 1.379(7)
C43 C48 1.404(7)
C44 C45 1.390(7)
C44 H44A 0.9500
C45 C46 1.361(9)
C45 H45A 0.9500
C46 C47 1.386(9)
C46 H46A 0.9500
C47 C48 1.384(8)
C47 H47A 0.9500
C48 H48A 0.9500
C49 C50 1.392(7)
C49 C54 1.400(7)
C50 C51 1.378(7)
C50 H50A 0.9500
C51 C52 1.394(8)
C51 H51A 0.9500
C52 C53 1.361(8)
C52 H52A 0.9500
C53 C54 1.385(7)
C53 H53A 0.9500
C54 H54A 0.9500
C55 Cl3 1.700(10)
C55 Cl2 1.722(12)
C55 H55A 0.9900
C55 H55B 0.9900
C56 Cl5 1.699(11)
C56 Cl4 1.732(11)
C56 H56A 0.9900
C56 H56B 0.9900

loop_
_geom_torsion_atom_site_label_1
_geom_torsion_atom_site_label_2
_geom_torsion_atom_site_label_3
_geom_torsion_atom_site_label_4
_geom_torsion
P1 Ag1 Sn1 F1 166(100)
P2 Ag1 Sn1 F1 -73(18)
P3 Ag1 Sn1 F1 47(18)
Cl1 Ag1 Sn1 F1 174(100)
P1 Ag1 Sn1 C37 86.38(12)
P2 Ag1 Sn1 C37 -153.27(12)
P3 Ag1 Sn1 C37 -32.65(12)
Cl1 Ag1 Sn1 C37 93.7(4)
P1 Ag1 Sn1 C19 -154.57(13)
P2 Ag1 Sn1 C19 -34.23(13)
P3 Ag1 Sn1 C19 86.39(13)
Cl1 Ag1 Sn1 C19 -147.3(4)
P1 Ag1 Sn1 C1 -30.28(12)
P2 Ag1 Sn1 C1 90.06(12)
P3 Ag1 Sn1 C1 -149.32(12)
Cl1 Ag1 Sn1 C1 -23.0(4)
P2 Ag1 P1 C6 -28.31(18)
P3 Ag1 P1 C6 103.32(17)
Cl1 Ag1 P1 C6 -142.04(17)
Sn1 Ag1 P1 C6 37.27(17)
P2 Ag1 P1 C13 92.59(18)
P3 Ag1 P1 C13 -135.77(18)
Cl1 Ag1 P1 C13 -21.14(18)
Sn1 Ag1 P1 C13 158.17(18)
P2 Ag1 P1 C7 -148.12(17)
P3 Ag1 P1 C7 -16.48(18)
Cl1 Ag1 P1 C7 98.15(18)
Sn1 Ag1 P1 C7 -82.54(17)
F1 Sn1 C1 C2 25.7(4)
C37 Sn1 C1 C2 120.0(4)
C19 Sn1 C1 C2 -70.6(4)
Ag1 Sn1 C1 C2 -154.2(3)
F1 Sn1 C1 C6 -152.2(4)
C37 Sn1 C1 C6 -57.9(4)
C19 Sn1 C1 C6 111.5(4)
Ag1 Sn1 C1 C6 27.9(4)
C6 C1 C2 C3 -1.2(7)
Sn1 C1 C2 C3 -179.2(4)
C1 C2 C3 C4 0.8(8)
C2 C3 C4 C5 0.1(8)
C3 C4 C5 C6 -0.6(8)
C4 C5 C6 C1 0.2(7)
C4 C5 C6 P1 -177.7(4)
C2 C1 C6 C5 0.7(7)
Sn1 C1 C6 C5 178.5(3)
C2 C1 C6 P1 178.6(4)
Sn1 C1 C6 P1 -3.6(5)
C13 P1 C6 C5 15.9(4)
C7 P1 C6 C5 -92.1(4)
Ag1 P1 C6 C5 143.5(3)
C13 P1 C6 C1 -162.0(4)
C7 P1 C6 C1 90.0(4)
Ag1 P1 C6 C1 -34.4(4)
C6 P1 C7 C8 -5.3(5)
C13 P1 C7 C8 -114.2(4)
Ag1 P1 C7 C8 119.1(4)
C6 P1 C7 C12 177.5(4)
C13 P1 C7 C12 68.6(4)
Ag1 P1 C7 C12 -58.1(4)
C12 C7 C8 C9 -1.5(7)
P1 C7 C8 C9 -178.7(4)
C7 C8 C9 C10 -0.2(8)
C8 C9 C10 C11 1.5(9)
C9 C10 C11 C12 -1.1(9)
C10 C11 C12 C7 -0.7(8)
C8 C7 C12 C11 1.9(7)
P1 C7 C12 C11 179.3(4)
C6 P1 C13 C18 -87.4(5)
C7 P1 C13 C18 22.2(5)
Ag1 P1 C13 C18 146.9(4)
C6 P1 C13 C14 92.3(4)
C7 P1 C13 C14 -158.1(4)
Ag1 P1 C13 C14 -33.4(5)
C18 C13 C14 C15 3.9(8)
P1 C13 C14 C15 -175.9(5)
C13 C14 C15 C16 -2.6(9)
C14 C15 C16 C17 -0.7(10)
C15 C16 C17 C18 2.5(10)
C16 C17 C18 C13 -1.1(9)
C14 C13 C18 C17 -2.0(8)
P1 C13 C18 C17 177.7(5)
P1 Ag1 P2 C31 -128.61(18)
P3 Ag1 P2 C31 100.10(18)
Cl1 Ag1 P2 C31 -20.34(18)
Sn1 Ag1 P2 C31 164.85(18)
P1 Ag1 P2 C24 111.45(17)
P3 Ag1 P2 C24 -19.84(18)
Cl1 Ag1 P2 C24 -140.27(17)
Sn1 Ag1 P2 C24 44.91(17)
P1 Ag1 P2 C25 -3.03(19)
P3 Ag1 P2 C25 -134.32(18)
Cl1 Ag1 P2 C25 105.25(19)
Sn1 Ag1 P2 C25 -69.57(18)
F1 Sn1 C19 C24 -153.6(4)
C37 Sn1 C19 C24 111.5(4)
C1 Sn1 C19 C24 -57.7(5)
Ag1 Sn1 C19 C24 26.6(4)
F1 Sn1 C19 C20 27.3(4)
C37 Sn1 C19 C20 -67.6(4)
C1 Sn1 C19 C20 123.2(4)
Ag1 Sn1 C19 C20 -152.5(4)
C24 C19 C20 C21 -1.6(7)
Sn1 C19 C20 C21 177.6(4)
C19 C20 C21 C22 -0.3(8)
C20 C21 C22 C23 1.8(9)
C21 C22 C23 C24 -1.2(8)
C20 C19 C24 C23 2.2(7)
Sn1 C19 C24 C23 -176.9(4)
C20 C19 C24 P2 -176.1(4)
Sn1 C19 C24 P2 4.9(6)
C22 C23 C24 C19 -0.8(8)
C22 C23 C24 P2 177.3(4)
C31 P2 C24 C19 -171.1(4)
C25 P2 C24 C19 78.4(4)
Ag1 P2 C24 C19 -46.4(4)
C31 P2 C24 C23 10.7(5)
C25 P2 C24 C23 -99.8(4)
Ag1 P2 C24 C23 135.4(4)
C31 P2 C25 C30 92.9(4)
C24 P2 C25 C30 -156.1(4)
Ag1 P2 C25 C30 -36.9(4)
C31 P2 C25 C26 -89.6(4)
C24 P2 C25 C26 21.5(5)
Ag1 P2 C25 C26 140.7(4)
C30 C25 C26 C27 -0.3(8)
P2 C25 C26 C27 -177.9(4)
C25 C26 C27 C28 0.1(8)
C26 C27 C28 C29 0.2(9)
C27 C28 C29 C30 -0.2(9)
C28 C29 C30 C25 0.0(9)
C26 C25 C30 C29 0.2(8)
P2 C25 C30 C29 177.9(4)
C24 P2 C31 C32 101.0(4)
C25 P2 C31 C32 -152.1(4)
Ag1 P2 C31 C32 -20.7(4)
C24 P2 C31 C36 -80.9(4)
C25 P2 C31 C36 26.0(5)
Ag1 P2 C31 C36 157.5(3)
C36 C31 C32 C33 0.3(7)
P2 C31 C32 C33 178.4(4)
C31 C32 C33 C34 0.1(8)
C32 C33 C34 C35 0.0(8)
C33 C34 C35 C36 -0.5(8)
C34 C35 C36 C31 0.9(8)
C32 C31 C36 C35 -0.8(7)
P2 C31 C36 C35 -178.9(4)
P1 Ag1 P3 C43 -143.53(18)
P2 Ag1 P3 C43 -11.66(19)
Cl1 Ag1 P3 C43 108.12(19)
Sn1 Ag1 P3 C43 -76.45(18)
P1 Ag1 P3 C49 96.11(17)
P2 Ag1 P3 C49 -132.02(16)
Cl1 Ag1 P3 C49 -12.24(17)
Sn1 Ag1 P3 C49 163.19(17)
P1 Ag1 P3 C42 -25.44(17)
P2 Ag1 P3 C42 106.43(16)
Cl1 Ag1 P3 C42 -133.79(16)
Sn1 Ag1 P3 C42 41.64(16)
F1 Sn1 C37 C42 -151.1(4)
C19 Sn1 C37 C42 -55.6(4)
C1 Sn1 C37 C42 114.5(4)
Ag1 Sn1 C37 C42 28.6(4)
F1 Sn1 C37 C38 26.6(3)
C19 Sn1 C37 C38 122.1(3)
C1 Sn1 C37 C38 -67.8(4)
Ag1 Sn1 C37 C38 -153.7(3)
C42 C37 C38 C39 -2.1(7)
Sn1 C37 C38 C39 -180.0(4)
C37 C38 C39 C40 1.3(8)
C38 C39 C40 C41 -0.1(9)
C39 C40 C41 C42 -0.3(8)
C40 C41 C42 C37 -0.5(7)
C40 C41 C42 P3 179.5(4)
C38 C37 C42 C41 1.6(7)
Sn1 C37 C42 C41 179.3(3)
C38 C37 C42 P3 -178.3(3)
Sn1 C37 C42 P3 -0.7(5)
C43 P3 C42 C41 -94.4(4)
C49 P3 C42 C41 11.9(5)
Ag1 P3 C42 C41 140.0(4)
C43 P3 C42 C37 85.5(4)
C49 P3 C42 C37 -168.2(3)
Ag1 P3 C42 C37 -40.1(4)
C49 P3 C43 C44 -94.5(5)
C42 P3 C43 C44 14.1(5)
Ag1 P3 C43 C44 137.4(4)
C49 P3 C43 C48 82.4(4)
C42 P3 C43 C48 -169.0(4)
Ag1 P3 C43 C48 -45.8(4)
C48 C43 C44 C45 -2.9(8)
P3 C43 C44 C45 174.0(4)
C43 C44 C45 C46 0.8(9)
C44 C45 C46 C47 1.6(9)
C45 C46 C47 C48 -1.9(9)
C46 C47 C48 C43 -0.2(9)
C44 C43 C48 C47 2.6(8)
P3 C43 C48 C47 -174.5(4)
C43 P3 C49 C50 32.0(4)
C42 P3 C49 C50 -75.0(4)
Ag1 P3 C49 C50 159.6(4)
C43 P3 C49 C54 -147.1(4)
C42 P3 C49 C54 105.9(4)
Ag1 P3 C49 C54 -19.5(4)
C54 C49 C50 C51 -0.4(7)
P3 C49 C50 C51 -179.6(4)
C49 C50 C51 C52 1.2(8)
C50 C51 C52 C53 -1.6(8)
C51 C52 C53 C54 1.3(8)
C52 C53 C54 C49 -0.5(8)
C50 C49 C54 C53 0.0(7)
P3 C49 C54 C53 179.2(4)
